data_7700006
loop_
_publ_author_name
'Santra, Biswajit'
'Narayanan, Suriya'
'Kalita, Pankaj'
'Kumar, Vierandra'
'Mandal, Debdeep'
'Gupta, Vivek'
'Zimmer, Michael'
'Huch, Volker'
'Chandrasekhar, Vadapalli'
'Scheschkewitz, David'
'Schulzke, Carola'
'Jana, Anukul'

_publ_section_title
;
 Modulation of the Nuclearity of Molecular Mg(II)-Phosphates: Solid-State
 Structural Change Involving Coordinating Solvents
;
_journal_name_full 'Dalton Transactions'
_journal_paper_doi 10.1039/C9DT00687G
_journal_year 2019
_chemical_formula_sum 'C288 H354 Cl2 Mg9 O77 P8'
_chemical_formula_weight 5585.14
_space_group_crystal_system tetragonal
_space_group_IT_number 85
_space_group_name_Hall '-P 4a'
_space_group_name_H-M_alt 'P 4/n'
_symmetry_space_group_name_Hall '-P 4a'
_symmetry_space_group_name_H-M 'P 4/n :2'
_atom_sites_solution_hydrogens mixed
_audit_creation_method SHELXL-2016/6
_audit_update_record
;
2019-04-29 deposited with the CCDC.    2019-05-16 downloaded from the CCDC.
;
_cell_angle_alpha 90
_cell_angle_beta 90
_cell_angle_gamma 90
_cell_formula_units_Z 2
_cell_length_a 29.2437(5)
_cell_length_b 29.2437(5)
_cell_length_c 22.0280(5)
_cell_measurement_reflns_used 20346
_cell_measurement_temperature 120(2)
_cell_measurement_theta_max 27.0670
_cell_measurement_theta_min 2.6690
_cell_volume 18838.2(6)
_computing_cell_refinement 'CrysAlisPro 1.171.39.29d (Rigaku OD, 2017)'
_computing_data_collection 'CrysAlisPro 1.171.39.29d (Rigaku OD, 2017)'
_computing_data_reduction 'CrysAlisPro 1.171.39.29d (Rigaku OD, 2017)'
_computing_molecular_graphics 'Olex2 (Dolomanov et al., 2009)'
_computing_publication_material 'Olex2 (Dolomanov et al., 2009)'
_computing_structure_refinement 'ShelXL (Sheldrick, 2015)'
_computing_structure_solution 'ShelXT (Sheldrick, 2015)'
_diffrn_ambient_temperature 120(2)
_diffrn_measured_fraction_theta_full 0.998
_diffrn_measured_fraction_theta_max 0.998
_diffrn_measurement_device_type 'XtaLAB AFC12 (RINC): Kappa single'
_diffrn_measurement_method '\w scans'
_diffrn_radiation_type MoK\a
_diffrn_radiation_wavelength 0.71073
_diffrn_reflns_av_R_equivalents 0.0945
_diffrn_reflns_av_unetI/netI 0.0775
_diffrn_reflns_Laue_measured_fraction_full 0.998
_diffrn_reflns_Laue_measured_fraction_max 0.998
_diffrn_reflns_limit_h_max 36
_diffrn_reflns_limit_h_min -36
_diffrn_reflns_limit_k_max 33
_diffrn_reflns_limit_k_min -36
_diffrn_reflns_limit_l_max 27
_diffrn_reflns_limit_l_min -25
_diffrn_reflns_number 139116
_diffrn_reflns_point_group_measured_fraction_full 0.998
_diffrn_reflns_point_group_measured_fraction_max 0.998
_diffrn_reflns_theta_full 25.242
_diffrn_reflns_theta_max 26.500
_diffrn_reflns_theta_min 2.676
_diffrn_source 'fine-focus sealed X-ray tube'
_exptl_absorpt_coefficient_mu 0.129
_exptl_absorpt_correction_T_max 1.00000
_exptl_absorpt_correction_T_min 0.00907
_exptl_absorpt_correction_type multi-scan
_exptl_absorpt_process_details
;
CrysAlisPro 1.171.39.29d (Rigaku Oxford Diffraction, 2017)
Empirical absorption correction using spherical harmonics,
 implemented in SCALE3 ABSPACK scaling algorithm.
;
_exptl_crystal_colour colourless
_exptl_crystal_density_diffrn 0.985
_exptl_crystal_description cube
_exptl_crystal_F_000 5920
_exptl_crystal_size_max 0.227
_exptl_crystal_size_mid 0.196
_exptl_crystal_size_min 0.168
_refine_diff_density_max 0.614
_refine_diff_density_min -0.415
_refine_diff_density_rms 0.075
_refine_ls_extinction_method none
_refine_ls_goodness_of_fit_ref 1.031
_refine_ls_hydrogen_treatment mixed
_refine_ls_matrix_type full
_refine_ls_number_parameters 976
_refine_ls_number_reflns 19503
_refine_ls_number_restraints 159
_refine_ls_restrained_S_all 1.029
_refine_ls_R_factor_all 0.1184
_refine_ls_R_factor_gt 0.0829
_refine_ls_shift/su_max 0.001
_refine_ls_shift/su_mean 0.000
_refine_ls_structure_factor_coef Fsqd
_refine_ls_weighting_details 'w=1/[\s^2^(Fo^2^)+(0.1034P)^2^+33.9425P] where P=(Fo^2^+2Fc^2^)/3'
_refine_ls_weighting_scheme calc
_refine_ls_wR_factor_gt 0.2124
_refine_ls_wR_factor_ref 0.2286
_reflns_Friedel_coverage 0.000
_reflns_number_gt 13372
_reflns_number_total 19503
_reflns_threshold_expression 'I > 2\s(I)'
_cod_data_source_file c9dt00687g2.cif
_cod_data_source_block aj0270
_cod_original_cell_volume 18838.2(8)
_cod_database_code 7700006
_shelx_shelxl_version_number 2016/6
_shelx_space_group_comment
;
The symmetry employed for this shelxl refinement is uniquely defined
by the following loop, which should always be used as a source of
symmetry information in preference to the above space-group names.
They are only intended as comments.
;
_shelx_estimated_absorpt_t_min 0.971
_shelx_estimated_absorpt_t_max 0.979

loop_
_space_group_symop_operation_xyz
'x, y, z'
'-x+1/2, -y+1/2, z'
'-y+1/2, x, z'
'y, -x+1/2, z'
'-x, -y, -z'
'x-1/2, y-1/2, -z'
'y-1/2, -x, -z'
'-y, x-1/2, -z'

loop_
_atom_site_label
_atom_site_type_symbol
_atom_site_fract_x
_atom_site_fract_y
_atom_site_fract_z
_atom_site_U_iso_or_equiv
_atom_site_adp_type
_atom_site_occupancy
_atom_site_site_symmetry_order
_atom_site_calc_flag
_atom_site_refinement_flags_posn
_atom_site_refinement_flags_adp
_atom_site_refinement_flags_occupancy
_atom_site_disorder_assembly
_atom_site_disorder_group
Mg1 Mg 0.89126(4) 0.66650(4) 0.58542(5) 0.0209(3) Uani 1 1 d . . . . .
P1 P 0.81294(3) 0.60911(3) 0.51658(4) 0.0187(2) Uani 1 1 d . . . . .
O1 O 0.85033(8) 0.57680(8) 0.48191(10) 0.0228(5) Uani 1 1 d . . . . .
O2 O 0.83928(8) 0.65309(8) 0.52737(10) 0.0201(5) Uani 1 1 d . . . . .
O3 O 0.77270(8) 0.61372(8) 0.47445(10) 0.0223(5) Uani 1 1 d . . . . .
O4 O 0.80066(8) 0.58656(8) 0.57695(10) 0.0218(5) Uani 1 1 d . . . . .
O5 O 0.92570(9) 0.60656(9) 0.55355(12) 0.0285(6) Uani 1 1 d D . . . .
H5O H 0.9374(14) 0.5835(11) 0.5795(15) 0.043 Uiso 1 1 d D U . . .
H5P H 0.9061(12) 0.5916(12) 0.5259(15) 0.043 Uiso 1 1 d D U . . .
O6 O 0.86087(9) 0.62830(9) 0.65311(11) 0.0255(6) Uani 1 1 d D . . . .
H6O H 0.8347(10) 0.6118(13) 0.6382(15) 0.038 Uiso 1 1 d D U . . .
H6P H 0.8519(12) 0.6371(13) 0.6926(10) 0.038 Uiso 1 1 d D U . . .
O7 O 0.85811(8) 0.72876(8) 0.61244(10) 0.0216(5) Uani 1 1 d D . . . .
H7O H 0.8274(7) 0.7311(13) 0.6011(18) 0.032 Uiso 1 1 d D U . . .
H7P H 0.8739(10) 0.7548(10) 0.5989(17) 0.032 Uiso 1 1 d D U . . .
O8 O 0.92824(9) 0.70008(9) 0.51916(11) 0.0247(5) Uani 1 1 d D . . . .
H8O H 0.9191(14) 0.7288(8) 0.5045(16) 0.037 Uiso 1 1 d D U . . .
H8P H 0.9412(13) 0.6830(11) 0.4881(14) 0.037 Uiso 1 1 d D U . . .
O9 O 0.94396(8) 0.67794(9) 0.64337(11) 0.0241(5) Uani 1 1 d D . . . .
H9O H 0.9385(13) 0.6784(13) 0.6865(9) 0.036 Uiso 1 1 d D U . . .
H9P H 0.9631(12) 0.7040(10) 0.6375(15) 0.036 Uiso 1 1 d D U . . .
C1 C 0.83923(12) 0.54923(12) 0.43186(15) 0.0228(8) Uani 1 1 d . . . . .
C2 C 0.84206(12) 0.56686(13) 0.37402(16) 0.0273(8) Uani 1 1 d . . . . .
C3 C 0.83284(13) 0.53743(15) 0.32581(17) 0.0318(9) Uani 1 1 d . . . . .
H3 H 0.834620 0.548823 0.285493 0.038 Uiso 1 1 calc R U . . .
C4 C 0.82106(13) 0.49165(14) 0.33504(17) 0.0307(9) Uani 1 1 d . . . . .
C5 C 0.81728(13) 0.47576(14) 0.39387(18) 0.0314(9) Uani 1 1 d . . . . .
H5 H 0.807938 0.445085 0.400741 0.038 Uiso 1 1 calc R U . . .
C6 C 0.82684(12) 0.50370(13) 0.44305(16) 0.0234(8) Uani 1 1 d . . . . .
C7 C 0.85010(13) 0.61782(13) 0.36348(15) 0.0250(8) Uani 1 1 d . . . . .
H7 H 0.831206 0.633837 0.394772 0.030 Uiso 1 1 calc R U . . .
C8 C 0.89921(13) 0.63581(13) 0.37236(15) 0.0266(8) Uani 1 1 d . . . . .
C9 C 0.93571(14) 0.60890(14) 0.38984(18) 0.0320(9) Uani 1 1 d . . . . .
H9 H 0.931494 0.577112 0.396714 0.038 Uiso 1 1 calc R U . . .
C10 C 0.97902(15) 0.62869(15) 0.3974(2) 0.0388(10) Uani 1 1 d . . . . .
H10 H 1.004313 0.610019 0.408317 0.047 Uiso 1 1 calc R U . . .
C11 C 0.98515(16) 0.67478(15) 0.38922(18) 0.0381(10) Uani 1 1 d . . . . .
H11 H 1.014456 0.687999 0.395424 0.046 Uiso 1 1 calc R U . . .
C12 C 0.94881(15) 0.70202(14) 0.37197(18) 0.0355(10) Uani 1 1 d . . . . .
H12 H 0.952895 0.733890 0.365574 0.043 Uiso 1 1 calc R U . . .
C13 C 0.90669(15) 0.68214(14) 0.36425(17) 0.0332(9) Uani 1 1 d . . . . .
H13 H 0.881641 0.700956 0.352874 0.040 Uiso 1 1 calc R U . . .
C14 C 0.83093(13) 0.63310(14) 0.30245(17) 0.0294(8) Uani 1 1 d . . . . .
C15 C 0.85664(15) 0.63134(16) 0.24883(17) 0.0397(10) Uani 1 1 d . . . . .
H15 H 0.888077 0.623183 0.250037 0.048 Uiso 1 1 calc R U . . .
C16 C 0.83549(16) 0.64174(17) 0.19327(18) 0.0439(11) Uani 1 1 d . . . . .
H16 H 0.852552 0.639816 0.156662 0.053 Uiso 1 1 calc R U . . .
C17 C 0.79091(18) 0.65451(17) 0.1914(2) 0.0488(12) Uani 1 1 d . . . . .
H17 H 0.777062 0.661611 0.153582 0.059 Uiso 1 1 calc R U . . .
C18 C 0.76530(16) 0.65728(16) 0.2445(2) 0.0419(11) Uani 1 1 d . . . . .
H18 H 0.734076 0.666165 0.243107 0.050 Uiso 1 1 calc R U . . .
C19 C 0.78574(14) 0.64698(14) 0.29935(18) 0.0334(9) Uani 1 1 d . . . . .
H19 H 0.768430 0.649476 0.335700 0.040 Uiso 1 1 calc R U . . .
C20 C 0.80954(16) 0.46051(17) 0.2809(2) 0.0473(12) Uani 1 1 d . . . . .
C21 C 0.8326(3) 0.4785(3) 0.2221(3) 0.094(2) Uani 1 1 d . . . . .
H21A H 0.822306 0.509772 0.214077 0.141 Uiso 1 1 calc R U . . .
H21B H 0.865905 0.478226 0.227268 0.141 Uiso 1 1 calc R U . . .
H21C H 0.824223 0.458751 0.187930 0.141 Uiso 1 1 calc R U . . .
C22 C 0.7586(2) 0.4634(3) 0.2685(3) 0.092(3) Uani 1 1 d . . . . .
H22A H 0.749747 0.495404 0.262821 0.138 Uiso 1 1 calc R U . . .
H22B H 0.751311 0.446001 0.231641 0.138 Uiso 1 1 calc R U . . .
H22C H 0.741700 0.450483 0.302914 0.138 Uiso 1 1 calc R U . . .
C23 C 0.8269(3) 0.4125(2) 0.2904(3) 0.103(3) Uani 1 1 d . . . . .
H23A H 0.859909 0.413284 0.298106 0.154 Uiso 1 1 calc R U . . .
H23B H 0.811266 0.398708 0.325187 0.154 Uiso 1 1 calc R U . . .
H23C H 0.820878 0.394226 0.253915 0.154 Uiso 1 1 calc R U . . .
C24 C 0.82684(13) 0.48592(12) 0.50837(17) 0.0276(8) Uani 1 1 d . . . . .
H24 H 0.814144 0.511303 0.533695 0.033 Uiso 1 1 calc R U . . .
C25 C 0.79475(16) 0.44568(14) 0.51745(19) 0.0378(10) Uani 1 1 d . . . . .
C26 C 0.74684(16) 0.45424(16) 0.5163(2) 0.0427(11) Uani 1 1 d . . . . .
H26 H 0.735829 0.484406 0.509760 0.051 Uiso 1 1 calc R U . . .
C27 C 0.71667(19) 0.41908(18) 0.5245(2) 0.0563(13) Uani 1 1 d . . . . .
H27 H 0.684784 0.425307 0.524809 0.068 Uiso 1 1 calc R U . . .
C28 C 0.7316(2) 0.3749(2) 0.5322(4) 0.088(2) Uani 1 1 d . . . . .
H28 H 0.710335 0.350470 0.535397 0.105 Uiso 1 1 calc R U . . .
C29 C 0.7782(2) 0.3668(2) 0.5353(5) 0.109(3) Uani 1 1 d . . . . .
H29 H 0.788936 0.336867 0.543837 0.131 Uiso 1 1 calc R U . . .
C30 C 0.8092(2) 0.40150(18) 0.5261(3) 0.077(2) Uani 1 1 d . . . . .
H30 H 0.841033 0.394798 0.525705 0.092 Uiso 1 1 calc R U . . .
C31 C 0.87504(14) 0.47909(13) 0.52977(17) 0.0287(8) Uani 1 1 d . . . . .
C32 C 0.88965(17) 0.49715(15) 0.58510(19) 0.0405(10) Uani 1 1 d . . . . .
H32 H 0.867998 0.511655 0.610860 0.049 Uiso 1 1 calc R U . . .
C33 C 0.93453(18) 0.49453(15) 0.6033(2) 0.0474(12) Uani 1 1 d . . . . .
H33 H 0.943609 0.507104 0.641223 0.057 Uiso 1 1 calc R U . . .
C34 C 0.96660(18) 0.47339(16) 0.5661(2) 0.0464(11) Uani 1 1 d . . . . .
H34 H 0.997784 0.472133 0.578025 0.056 Uiso 1 1 calc R U . . .
C35 C 0.95298(17) 0.45412(17) 0.5114(2) 0.0458(11) Uani 1 1 d . . . . .
H35 H 0.974454 0.438855 0.486163 0.055 Uiso 1 1 calc R U . . .
C36 C 0.90776(15) 0.45753(15) 0.49430(19) 0.0382(10) Uani 1 1 d . . . . .
H36 H 0.898628 0.444563 0.456661 0.046 Uiso 1 1 calc R U . . .
Mg2 Mg 0.78057(4) 0.63425(4) 0.80622(5) 0.0208(3) Uani 1 1 d . . . . .
P2 P 0.88573(3) 0.67180(3) 0.80148(4) 0.0182(2) Uani 1 1 d . . . . .
O10 O 0.90074(8) 0.63412(8) 0.85166(10) 0.0207(5) Uani 1 1 d . . . . .
O11 O 0.84425(8) 0.64917(8) 0.77237(10) 0.0209(5) Uani 1 1 d . . . . .
O12 O 0.92534(8) 0.67924(8) 0.75905(10) 0.0223(5) Uani 1 1 d . . . . .
O13 O 0.87286(8) 0.71507(8) 0.83633(10) 0.0189(5) Uani 1 1 d . . . . .
O14 O 0.75422(8) 0.67913(8) 0.73478(10) 0.0214(5) Uani 1 1 d D . . . .
H14O H 0.7252(8) 0.6912(13) 0.7444(16) 0.032 Uiso 1 1 d D U . . .
H14P H 0.7499(12) 0.6640(12) 0.6975(12) 0.032 Uiso 1 1 d D U . . .
O15 O 0.77073(10) 0.58119(9) 0.74696(12) 0.0318(6) Uani 1 1 d D . . . .
H15O H 0.7403(7) 0.5691(13) 0.751(2) 0.048 Uiso 1 1 d D U . . .
H15P H 0.7885(11) 0.5552(10) 0.738(2) 0.048 Uiso 1 1 d D U . . .
O16 O 0.81014(10) 0.58946(10) 0.87121(12) 0.0349(7) Uani 1 1 d D . . . .
H16O H 0.8411(7) 0.5821(16) 0.8698(18) 0.052 Uiso 1 1 d D U . . .
H16P H 0.8025(13) 0.5925(17) 0.9129(10) 0.052 Uiso 1 1 d D U . . .
O17 O 0.78922(9) 0.68661(10) 0.86533(12) 0.0365(7) Uani 1 1 d D . . . .
H17O H 0.7718(12) 0.6997(15) 0.8948(17) 0.055 Uiso 1 1 d D U . . .
H17P H 0.8171(9) 0.7015(14) 0.861(2) 0.055 Uiso 1 1 d D U . . .
C37 C 0.94567(12) 0.62548(12) 0.87024(16) 0.0239(8) Uani 1 1 d . . . . .
C38 C 0.96178(13) 0.64640(13) 0.92222(16) 0.0287(8) Uani 1 1 d . . . . .
C39 C 1.00500(15) 0.63439(16) 0.94264(18) 0.0405(11) Uani 1 1 d . . . . .
H39 H 1.016321 0.648465 0.978484 0.049 Uiso 1 1 calc R U . . .
C40 C 1.03224(16) 0.60299(18) 0.91328(19) 0.0471(12) Uani 1 1 d . . . . .
C41 C 1.01478(15) 0.58322(16) 0.86034(18) 0.0404(11) Uani 1 1 d . . . . .
H41 H 1.033160 0.562036 0.838590 0.048 Uiso 1 1 calc R U . . .
C42 C 0.97134(14) 0.59357(13) 0.83848(16) 0.0307(9) Uani 1 1 d . . . . .
C43 C 0.93046(13) 0.67885(13) 0.95729(17) 0.0282(8) Uani 1 1 d . . . . .
H43 H 0.915819 0.699140 0.926341 0.034 Uiso 1 1 calc R U . . .
C44 C 0.89176(13) 0.65273(13) 0.98777(16) 0.0271(8) Uani 1 1 d . . . . .
C45 C 0.85061(14) 0.67545(15) 0.99796(17) 0.0315(9) Uani 1 1 d . . . . .
H45 H 0.847771 0.706746 0.987046 0.038 Uiso 1 1 calc R U . . .
C46 C 0.81316(15) 0.65252(16) 1.02426(18) 0.0373(10) Uani 1 1 d . . . . .
H46 H 0.785192 0.668298 1.030797 0.045 Uiso 1 1 calc R U . . .
C47 C 0.81716(16) 0.60669(17) 1.04067(19) 0.0418(11) Uani 1 1 d . . . . .
H47 H 0.792217 0.590845 1.058573 0.050 Uiso 1 1 calc R U . . .
C48 C 0.85886(16) 0.58458(16) 1.0301(2) 0.0415(10) Uani 1 1 d . . . . .
H48 H 0.862076 0.553180 1.040316 0.050 Uiso 1 1 calc R U . . .
C49 C 0.89500(16) 0.60760(15) 1.00539(19) 0.0393(10) Uani 1 1 d . . . . .
H49 H 0.923230 0.592021 1.000151 0.047 Uiso 1 1 calc R U . . .
C50 C 0.95728(14) 0.71028(14) 0.99979(17) 0.0301(9) Uani 1 1 d . . . . .
C51 C 0.95664(18) 0.70587(16) 1.06229(19) 0.0445(12) Uani 1 1 d . . . . .
H51 H 0.938027 0.683057 1.080505 0.053 Uiso 1 1 calc R U . . .
C52 C 0.9826(2) 0.73404(19) 1.0984(2) 0.0637(16) Uani 1 1 d . . . . .
H52 H 0.982330 0.730087 1.141165 0.076 Uiso 1 1 calc R U . . .
C53 C 1.0087(2) 0.76773(19) 1.0730(3) 0.0648(16) Uani 1 1 d . . . . .
H53 H 1.025732 0.787841 1.098190 0.078 Uiso 1 1 calc R U . . .
C54 C 1.01030(17) 0.77254(17) 1.0105(3) 0.0539(13) Uani 1 1 d . . . . .
H54 H 1.029125 0.795383 0.992719 0.065 Uiso 1 1 calc R U . . .
C55 C 0.98472(14) 0.74432(15) 0.9742(2) 0.0399(10) Uani 1 1 d . . . . .
H55 H 0.985652 0.747929 0.931407 0.048 Uiso 1 1 calc R U . . .
C56 C 1.0824(2) 0.5938(3) 0.9317(3) 0.0587(17) Uani 0.748(7) 1 d D U P A 1
C57 C 1.0951(6) 0.6167(4) 0.9922(5) 0.069(2) Uani 0.748(7) 1 d D U P A 1
H57A H 1.074223 0.606106 1.024061 0.103 Uiso 0.748(7) 1 calc R U P A 1
H57B H 1.092619 0.649932 0.988054 0.103 Uiso 0.748(7) 1 calc R U P A 1
H57C H 1.126559 0.608521 1.003074 0.103 Uiso 0.748(7) 1 calc R U P A 1
C58 C 1.1162(2) 0.6093(3) 0.8835(3) 0.069(2) Uani 0.748(7) 1 d D U P A 1
H58A H 1.147135 0.599831 0.895108 0.104 Uiso 0.748(7) 1 calc R U P A 1
H58B H 1.115135 0.642724 0.879917 0.104 Uiso 0.748(7) 1 calc R U P A 1
H58C H 1.108170 0.595486 0.844424 0.104 Uiso 0.748(7) 1 calc R U P A 1
C59 C 1.0871(3) 0.5417(3) 0.9400(4) 0.071(2) Uani 0.748(7) 1 d D U P A 1
H59A H 1.118228 0.534456 0.953567 0.106 Uiso 0.748(7) 1 calc R U P A 1
H59B H 1.081069 0.526316 0.901340 0.106 Uiso 0.748(7) 1 calc R U P A 1
H59C H 1.065120 0.531161 0.970537 0.106 Uiso 0.748(7) 1 calc R U P A 1
C56' C 1.0692(7) 0.5725(7) 0.9489(8) 0.060(2) Uani 0.252(7) 1 d D U P A 2
C57' C 1.0939(16) 0.6062(11) 0.9910(13) 0.064(3) Uani 0.252(7) 1 d D U P A 2
H57D H 1.103063 0.633351 0.967850 0.096 Uiso 0.252(7) 1 calc R U P A 2
H57E H 1.073385 0.615345 1.024013 0.096 Uiso 0.252(7) 1 calc R U P A 2
H57F H 1.121170 0.591531 1.008072 0.096 Uiso 0.252(7) 1 calc R U P A 2
C58' C 1.1040(6) 0.5563(8) 0.9012(8) 0.064(3) Uani 0.252(7) 1 d D U P A 2
H58D H 1.113378 0.582281 0.876030 0.096 Uiso 0.252(7) 1 calc R U P A 2
H58E H 1.130784 0.543445 0.921702 0.096 Uiso 0.252(7) 1 calc R U P A 2
H58F H 1.089921 0.532840 0.875476 0.096 Uiso 0.252(7) 1 calc R U P A 2
C59' C 1.0555(7) 0.5307(7) 0.9870(9) 0.067(3) Uani 0.252(7) 1 d D U P A 2
H59D H 1.039594 0.508506 0.961238 0.100 Uiso 0.252(7) 1 calc R U P A 2
H59E H 1.083042 0.516530 1.004104 0.100 Uiso 0.252(7) 1 calc R U P A 2
H59F H 1.035257 0.540344 1.020045 0.100 Uiso 0.252(7) 1 calc R U P A 2
C60 C 0.95052(14) 0.57027(13) 0.78349(16) 0.0288(9) Uani 1 1 d . . . . .
H60 H 0.934353 0.594790 0.760223 0.035 Uiso 1 1 calc R U . . .
C61 C 0.98655(14) 0.55122(14) 0.74111(16) 0.0310(9) Uani 1 1 d . . . . .
C62 C 1.00525(14) 0.57929(13) 0.69668(17) 0.0322(9) Uani 1 1 d . . . . .
H62 H 0.994050 0.609573 0.691879 0.039 Uiso 1 1 calc R U . . .
C63 C 1.04021(15) 0.56362(15) 0.65907(19) 0.0395(10) Uani 1 1 d . . . . .
H63 H 1.053018 0.583366 0.629340 0.047 Uiso 1 1 calc R U . . .
C64 C 1.05638(16) 0.51911(15) 0.66499(19) 0.0396(10) Uani 1 1 d . . . . .
H64 H 1.079679 0.508057 0.638765 0.048 Uiso 1 1 calc R U . . .
C65 C 1.03829(16) 0.49128(15) 0.7092(2) 0.0423(11) Uani 1 1 d . . . . .
H65 H 1.049506 0.460972 0.713533 0.051 Uiso 1 1 calc R U . . .
C66 C 1.00373(16) 0.50678(15) 0.74779(18) 0.0402(11) Uani 1 1 d . . . . .
H66 H 0.991904 0.487255 0.778481 0.048 Uiso 1 1 calc R U . . .
C67 C 0.91434(16) 0.53535(14) 0.80008(18) 0.0374(10) Uani 1 1 d . . . . .
C68 C 0.9130(2) 0.51429(18) 0.8562(2) 0.0645(16) Uani 1 1 d . . . . .
H68 H 0.934765 0.522526 0.886319 0.077 Uiso 1 1 calc R U . . .
C69 C 0.8802(3) 0.4810(2) 0.8692(3) 0.092(2) Uani 1 1 d . . . . .
H69 H 0.880480 0.465725 0.907188 0.110 Uiso 1 1 calc R U . . .
C70 C 0.8463(3) 0.4702(2) 0.8252(4) 0.082(2) Uani 1 1 d . . . . .
H70 H 0.823161 0.448383 0.833748 0.098 Uiso 1 1 calc R U . . .
C71 C 0.8478(2) 0.49217(19) 0.7697(3) 0.0652(16) Uani 1 1 d . . . . .
H71 H 0.825789 0.484835 0.739524 0.078 Uiso 1 1 calc R U . . .
C72 C 0.88044(16) 0.52416(16) 0.7574(2) 0.0414(11) Uani 1 1 d . . . . .
H72 H 0.880233 0.539222 0.719208 0.050 Uiso 1 1 calc R U . . .
Cl1 Cl 0.750000 0.750000 0.57518(7) 0.0224(4) Uani 1 4 d S T P . .
Mg3 Mg 0.750000 0.750000 0.45385(10) 0.0210(5) Uani 1 4 d S T P . .
O18 O 0.750000 0.750000 0.3571(2) 0.0314(12) Uani 1 4 d DS T P . .
H18O H 0.773(3) 0.766(4) 0.333000 0.047 Uiso 0.5 1 d D U P . .
O19 O 0.81346(8) 0.72225(9) 0.45203(11) 0.0230(5) Uani 1 1 d D . . . .
H19P H 0.8198(13) 0.6944(8) 0.4727(17) 0.035 Uiso 1 1 d D U . . .
H19O H 0.8394(10) 0.7409(10) 0.4608(18) 0.035 Uiso 1 1 d D U . . .
Cl2 Cl 0.750000 0.750000 0.96692(7) 0.0231(4) Uani 1 4 d S T P . .
O20 O 0.76588(11) 0.51657(11) 0.64341(13) 0.0399(7) Uani 1 1 d D . . . .
H20O H 0.7978(8) 0.5165(18) 0.653(2) 0.060 Uiso 1 1 d D U . . .
H20P H 0.7724(18) 0.5383(14) 0.6119(17) 0.060 Uiso 1 1 d D U . . .

loop_
_atom_site_aniso_label
_atom_site_aniso_U_11
_atom_site_aniso_U_22
_atom_site_aniso_U_33
_atom_site_aniso_U_23
_atom_site_aniso_U_13
_atom_site_aniso_U_12
Mg1 0.0256(6) 0.0239(6) 0.0134(5) -0.0022(5) 0.0004(5) 0.0004(5)
P1 0.0222(4) 0.0204(4) 0.0135(4) -0.0029(3) 0.0012(3) 0.0014(4)
O1 0.0268(13) 0.0262(13) 0.0154(11) -0.0056(10) -0.0003(10) -0.0007(11)
O2 0.0224(12) 0.0230(12) 0.0150(11) -0.0021(10) -0.0012(10) 0.0024(10)
O3 0.0250(13) 0.0275(13) 0.0146(11) -0.0036(10) 0.0000(10) 0.0011(11)
O4 0.0248(13) 0.0227(12) 0.0178(12) -0.0031(10) 0.0018(10) 0.0006(10)
O5 0.0327(15) 0.0265(14) 0.0262(14) -0.0035(11) -0.0009(11) 0.0052(12)
O6 0.0322(14) 0.0298(14) 0.0144(11) -0.0028(10) -0.0012(11) -0.0087(11)
O7 0.0240(13) 0.0216(13) 0.0193(12) -0.0003(10) 0.0005(10) -0.0016(10)
O8 0.0276(13) 0.0266(13) 0.0200(12) 0.0001(11) 0.0039(11) 0.0029(11)
O9 0.0254(13) 0.0306(14) 0.0162(12) -0.0011(11) -0.0001(10) -0.0054(11)
C1 0.0237(18) 0.0268(19) 0.0180(17) -0.0077(15) -0.0001(14) 0.0028(15)
C2 0.0224(18) 0.036(2) 0.0241(18) -0.0114(16) 0.0026(15) 0.0089(16)
C3 0.027(2) 0.050(3) 0.0184(18) -0.0118(17) -0.0018(15) 0.0088(18)
C4 0.028(2) 0.040(2) 0.0248(19) -0.0191(17) -0.0057(16) 0.0098(17)
C5 0.027(2) 0.033(2) 0.034(2) -0.0132(17) 0.0018(17) -0.0005(17)
C6 0.0184(17) 0.031(2) 0.0209(17) -0.0081(15) 0.0025(14) 0.0012(15)
C7 0.028(2) 0.031(2) 0.0159(16) 0.0009(15) 0.0034(15) 0.0054(16)
C8 0.033(2) 0.035(2) 0.0112(16) -0.0042(15) 0.0030(15) 0.0069(17)
C9 0.035(2) 0.033(2) 0.029(2) -0.0013(17) -0.0009(17) 0.0059(18)
C10 0.032(2) 0.040(2) 0.045(2) -0.002(2) -0.0026(19) 0.0031(19)
C11 0.041(2) 0.043(3) 0.030(2) -0.0037(19) 0.0089(19) -0.006(2)
C12 0.047(3) 0.030(2) 0.029(2) -0.0020(17) 0.0100(19) -0.0040(19)
C13 0.040(2) 0.035(2) 0.025(2) 0.0039(17) 0.0021(17) 0.0062(19)
C14 0.031(2) 0.034(2) 0.0232(19) -0.0001(16) 0.0015(16) -0.0035(17)
C15 0.038(2) 0.060(3) 0.0207(19) -0.0009(19) 0.0040(18) 0.007(2)
C16 0.050(3) 0.063(3) 0.0190(19) 0.000(2) 0.0070(19) 0.001(2)
C17 0.064(3) 0.057(3) 0.025(2) -0.001(2) -0.016(2) 0.001(3)
C18 0.037(2) 0.047(3) 0.042(2) 0.004(2) -0.008(2) 0.006(2)
C19 0.033(2) 0.039(2) 0.028(2) 0.0007(18) -0.0007(17) -0.0012(18)
C20 0.047(3) 0.055(3) 0.039(2) -0.031(2) -0.012(2) 0.010(2)
C21 0.130(6) 0.110(6) 0.043(3) -0.056(4) 0.005(4) -0.019(5)
C22 0.054(4) 0.145(7) 0.078(4) -0.080(5) -0.010(3) -0.001(4)
C23 0.191(9) 0.063(4) 0.053(4) -0.040(3) -0.037(5) 0.034(5)
C24 0.037(2) 0.0208(18) 0.0246(18) -0.0081(15) 0.0054(16) 0.0007(16)
C25 0.048(3) 0.028(2) 0.037(2) -0.0110(18) 0.014(2) -0.0048(19)
C26 0.045(3) 0.041(2) 0.042(2) -0.006(2) 0.000(2) -0.004(2)
C27 0.051(3) 0.053(3) 0.064(3) -0.003(3) 0.012(3) -0.016(3)
C28 0.072(4) 0.053(4) 0.139(7) -0.006(4) 0.026(4) -0.031(3)
C29 0.073(5) 0.035(3) 0.220(10) 0.013(4) 0.028(5) -0.009(3)
C30 0.050(3) 0.035(3) 0.145(6) 0.008(3) 0.024(4) -0.006(2)
C31 0.039(2) 0.0216(18) 0.0254(19) 0.0009(15) 0.0009(17) -0.0017(16)
C32 0.058(3) 0.035(2) 0.029(2) -0.0092(18) -0.003(2) 0.008(2)
C33 0.072(3) 0.032(2) 0.038(2) -0.005(2) -0.025(2) 0.004(2)
C34 0.051(3) 0.038(2) 0.050(3) 0.000(2) -0.015(2) -0.001(2)
C35 0.047(3) 0.056(3) 0.034(2) 0.002(2) -0.004(2) 0.013(2)
C36 0.045(3) 0.044(3) 0.025(2) -0.0033(18) 0.0010(19) 0.006(2)
Mg2 0.0221(6) 0.0260(6) 0.0143(5) -0.0013(5) 0.0008(5) -0.0012(5)
P2 0.0195(4) 0.0230(4) 0.0123(4) -0.0010(3) -0.0013(3) 0.0020(4)
O10 0.0255(13) 0.0207(12) 0.0160(11) 0.0005(10) -0.0024(10) 0.0049(10)
O11 0.0195(12) 0.0289(13) 0.0144(11) -0.0010(10) -0.0007(9) -0.0025(10)
O12 0.0222(12) 0.0276(13) 0.0171(11) 0.0010(10) 0.0023(10) -0.0023(10)
O13 0.0221(12) 0.0229(12) 0.0118(11) -0.0004(9) 0.0000(9) 0.0024(10)
O14 0.0216(12) 0.0279(13) 0.0148(11) -0.0009(10) 0.0022(10) 0.0024(11)
O15 0.0322(15) 0.0361(15) 0.0270(14) -0.0128(12) -0.0008(12) 0.0054(12)
O16 0.0333(15) 0.0459(17) 0.0255(14) 0.0110(13) -0.0016(12) -0.0004(14)
O17 0.0220(14) 0.0531(18) 0.0343(15) -0.0238(14) 0.0100(12) -0.0120(13)
C37 0.0225(18) 0.0258(19) 0.0234(18) 0.0016(15) -0.0051(15) 0.0031(15)
C38 0.031(2) 0.034(2) 0.0204(18) -0.0056(16) -0.0040(16) 0.0097(17)
C39 0.040(2) 0.059(3) 0.0223(19) -0.021(2) -0.0122(18) 0.017(2)
C40 0.039(2) 0.071(3) 0.032(2) -0.017(2) -0.016(2) 0.027(2)
C41 0.040(2) 0.054(3) 0.027(2) -0.0169(19) -0.0122(18) 0.027(2)
C42 0.041(2) 0.031(2) 0.0203(18) -0.0043(16) -0.0047(17) 0.0145(18)
C43 0.030(2) 0.031(2) 0.0233(18) -0.0091(16) -0.0082(16) 0.0116(17)
C44 0.034(2) 0.031(2) 0.0159(17) -0.0074(15) -0.0069(16) 0.0029(17)
C45 0.035(2) 0.037(2) 0.0224(18) 0.0015(17) -0.0026(16) 0.0020(18)
C46 0.032(2) 0.052(3) 0.029(2) -0.0038(19) -0.0023(17) 0.005(2)
C47 0.047(3) 0.053(3) 0.026(2) -0.001(2) 0.0006(19) -0.013(2)
C48 0.050(3) 0.037(2) 0.038(2) -0.002(2) 0.001(2) -0.001(2)
C49 0.044(3) 0.043(3) 0.031(2) -0.0077(19) -0.0046(19) 0.005(2)
C50 0.033(2) 0.032(2) 0.0250(19) -0.0074(16) -0.0091(16) 0.0085(17)
C51 0.066(3) 0.041(2) 0.027(2) -0.0053(19) -0.020(2) 0.008(2)
C52 0.095(4) 0.055(3) 0.041(3) -0.018(3) -0.036(3) 0.005(3)
C53 0.077(4) 0.050(3) 0.067(4) -0.021(3) -0.036(3) -0.003(3)
C54 0.046(3) 0.045(3) 0.071(4) -0.014(3) -0.012(3) -0.006(2)
C55 0.033(2) 0.044(3) 0.042(2) -0.010(2) -0.0064(19) -0.0008(19)
C56 0.037(3) 0.095(4) 0.044(3) -0.023(3) -0.019(2) 0.034(3)
C57 0.042(3) 0.112(6) 0.053(3) -0.021(4) -0.025(3) 0.025(5)
C58 0.038(3) 0.117(5) 0.052(4) -0.013(4) -0.015(3) 0.020(4)
C59 0.053(4) 0.096(4) 0.062(4) -0.007(4) -0.024(3) 0.033(4)
C56' 0.040(4) 0.095(5) 0.044(4) -0.019(4) -0.019(4) 0.035(4)
C57' 0.042(6) 0.100(6) 0.049(5) -0.019(5) -0.022(5) 0.030(6)
C58' 0.039(5) 0.105(6) 0.048(5) -0.015(5) -0.020(4) 0.039(5)
C59' 0.055(7) 0.091(7) 0.053(6) -0.009(6) -0.024(6) 0.034(6)
C60 0.037(2) 0.029(2) 0.0212(18) -0.0044(15) -0.0023(16) 0.0157(17)
C61 0.039(2) 0.035(2) 0.0189(18) -0.0075(16) -0.0070(16) 0.0116(18)
C62 0.044(2) 0.0254(19) 0.027(2) -0.0086(16) -0.0021(18) 0.0069(18)
C63 0.044(3) 0.042(2) 0.033(2) -0.0007(19) 0.0017(19) 0.005(2)
C64 0.045(3) 0.037(2) 0.036(2) -0.011(2) -0.001(2) 0.011(2)
C65 0.056(3) 0.033(2) 0.038(2) -0.0021(19) 0.000(2) 0.023(2)
C66 0.060(3) 0.036(2) 0.025(2) -0.0039(18) -0.001(2) 0.023(2)
C67 0.052(3) 0.031(2) 0.029(2) -0.0082(18) -0.0007(19) 0.0080(19)
C68 0.102(5) 0.049(3) 0.043(3) 0.013(2) -0.001(3) -0.009(3)
C69 0.141(7) 0.062(4) 0.072(4) 0.016(3) 0.015(5) -0.025(4)
C70 0.094(5) 0.057(4) 0.095(5) 0.005(4) 0.009(4) -0.018(4)
C71 0.072(4) 0.052(3) 0.072(4) -0.017(3) -0.005(3) 0.004(3)
C72 0.048(3) 0.039(2) 0.037(2) -0.010(2) 0.003(2) 0.003(2)
Cl1 0.0247(5) 0.0247(5) 0.0179(8) 0.000 0.000 0.000
Mg3 0.0254(8) 0.0254(8) 0.0123(10) 0.000 0.000 0.000
O18 0.0389(19) 0.0389(19) 0.016(2) 0.000 0.000 0.000
O19 0.0242(13) 0.0233(13) 0.0216(12) 0.0006(10) -0.0027(10) -0.0004(10)
Cl2 0.0279(5) 0.0279(5) 0.0134(7) 0.000 0.000 0.000
O20 0.0424(17) 0.0416(17) 0.0356(16) 0.0064(13) 0.0069(14) 0.0069(15)

loop_
_atom_type_symbol
_atom_type_description
_atom_type_scat_dispersion_real
_atom_type_scat_dispersion_imag
_atom_type_scat_source
C C 0.0033 0.0016 'International Tables Vol C Tables 4.2.6.8 and 6.1.1.4'
H H 0.0000 0.0000 'International Tables Vol C Tables 4.2.6.8 and 6.1.1.4'
Cl Cl 0.1484 0.1585 'International Tables Vol C Tables 4.2.6.8 and 6.1.1.4'
Mg Mg 0.0486 0.0363 'International Tables Vol C Tables 4.2.6.8 and 6.1.1.4'
O O 0.0106 0.0060 'International Tables Vol C Tables 4.2.6.8 and 6.1.1.4'
P P 0.1023 0.0942 'International Tables Vol C Tables 4.2.6.8 and 6.1.1.4'

loop_
_geom_angle_atom_site_label_1
_geom_angle_atom_site_label_2
_geom_angle_atom_site_label_3
_geom_angle
_geom_angle_site_symmetry_1
_geom_angle_site_symmetry_3
O2 Mg1 O9 178.27(12) . .
O2 Mg1 O6 91.62(11) . .
O9 Mg1 O6 87.81(11) . .
O2 Mg1 O8 92.22(11) . .
O9 Mg1 O8 88.19(11) . .
O6 Mg1 O8 173.40(12) . .
O2 Mg1 O5 89.28(11) . .
O9 Mg1 O5 89.08(11) . .
O6 Mg1 O5 89.79(11) . .
O8 Mg1 O5 84.90(11) . .
O2 Mg1 O7 90.02(10) . .
O9 Mg1 O7 91.64(11) . .
O6 Mg1 O7 93.69(11) . .
O8 Mg1 O7 91.67(11) . .
O5 Mg1 O7 176.47(11) . .
O3 P1 O2 114.67(14) . .
O3 P1 O4 113.07(14) . .
O2 P1 O4 110.42(13) . .
O3 P1 O1 106.67(13) . .
O2 P1 O1 102.92(13) . .
O4 P1 O1 108.34(13) . .
C1 O1 P1 123.0(2) . .
P1 O2 Mg1 130.08(14) . .
Mg1 O5 H5O 124(3) . .
Mg1 O5 H5P 108(3) . .
H5O O5 H5P 106(2) . .
Mg1 O6 H6O 112(2) . .
Mg1 O6 H6P 130(2) . .
H6O O6 H6P 103(2) . .
Mg1 O7 H7O 115(2) . .
Mg1 O7 H7P 112(2) . .
H7O O7 H7P 109(2) . .
Mg1 O8 H8O 121(2) . .
Mg1 O8 H8P 119(2) . .
H8O O8 H8P 110(2) . .
Mg1 O9 H9O 120(2) . .
Mg1 O9 H9P 119(2) . .
H9O O9 H9P 103(2) . .
C2 C1 C6 122.3(3) . .
C2 C1 O1 119.9(3) . .
C6 C1 O1 117.8(3) . .
C1 C2 C3 117.5(4) . .
C1 C2 C7 121.0(3) . .
C3 C2 C7 121.1(3) . .
C2 C3 C4 121.9(4) . .
C2 C3 H3 119.0 . .
C4 C3 H3 119.0 . .
C5 C4 C3 118.6(3) . .
C5 C4 C20 120.7(4) . .
C3 C4 C20 120.6(4) . .
C4 C5 C6 121.3(4) . .
C4 C5 H5 119.4 . .
C6 C5 H5 119.4 . .
C5 C6 C1 118.4(3) . .
C5 C6 C24 122.3(3) . .
C1 C6 C24 119.2(3) . .
C14 C7 C2 111.3(3) . .
C14 C7 C8 110.8(3) . .
C2 C7 C8 117.2(3) . .
C14 C7 H7 105.5 . .
C2 C7 H7 105.5 . .
C8 C7 H7 105.5 . .
C9 C8 C13 118.1(4) . .
C9 C8 C7 124.1(4) . .
C13 C8 C7 117.7(3) . .
C8 C9 C10 119.8(4) . .
C8 C9 H9 120.1 . .
C10 C9 H9 120.1 . .
C11 C10 C9 120.5(4) . .
C11 C10 H10 119.7 . .
C9 C10 H10 119.7 . .
C10 C11 C12 120.2(4) . .
C10 C11 H11 119.9 . .
C12 C11 H11 119.9 . .
C13 C12 C11 118.7(4) . .
C13 C12 H12 120.7 . .
C11 C12 H12 120.7 . .
C12 C13 C8 122.7(4) . .
C12 C13 H13 118.6 . .
C8 C13 H13 118.6 . .
C19 C14 C15 118.8(4) . .
C19 C14 C7 118.7(3) . .
C15 C14 C7 122.4(4) . .
C14 C15 C16 119.3(4) . .
C14 C15 H15 120.3 . .
C16 C15 H15 120.3 . .
C17 C16 C15 120.6(4) . .
C17 C16 H16 119.7 . .
C15 C16 H16 119.7 . .
C16 C17 C18 120.5(4) . .
C16 C17 H17 119.7 . .
C18 C17 H17 119.7 . .
C19 C18 C17 119.3(4) . .
C19 C18 H18 120.3 . .
C17 C18 H18 120.3 . .
C18 C19 C14 121.4(4) . .
C18 C19 H19 119.3 . .
C14 C19 H19 119.3 . .
C23 C20 C22 114.0(6) . .
C23 C20 C4 111.7(4) . .
C22 C20 C4 108.8(4) . .
C23 C20 C21 106.5(5) . .
C22 C20 C21 105.0(5) . .
C4 C20 C21 110.6(4) . .
C20 C21 H21A 109.5 . .
C20 C21 H21B 109.5 . .
H21A C21 H21B 109.5 . .
C20 C21 H21C 109.5 . .
H21A C21 H21C 109.5 . .
H21B C21 H21C 109.5 . .
C20 C22 H22A 109.5 . .
C20 C22 H22B 109.5 . .
H22A C22 H22B 109.5 . .
C20 C22 H22C 109.5 . .
H22A C22 H22C 109.5 . .
H22B C22 H22C 109.5 . .
C20 C23 H23A 109.5 . .
C20 C23 H23B 109.5 . .
H23A C23 H23B 109.5 . .
C20 C23 H23C 109.5 . .
H23A C23 H23C 109.5 . .
H23B C23 H23C 109.5 . .
C31 C24 C25 115.9(3) . .
C31 C24 C6 109.9(3) . .
C25 C24 C6 112.8(3) . .
C31 C24 H24 105.8 . .
C25 C24 H24 105.8 . .
C6 C24 H24 105.8 . .
C30 C25 C26 118.2(4) . .
C30 C25 C24 123.8(4) . .
C26 C25 C24 118.0(4) . .
C27 C26 C25 120.1(5) . .
C27 C26 H26 120.0 . .
C25 C26 H26 120.0 . .
C26 C27 C28 121.3(5) . .
C26 C27 H27 119.4 . .
C28 C27 H27 119.4 . .
C27 C28 C29 118.6(5) . .
C27 C28 H28 120.7 . .
C29 C28 H28 120.7 . .
C30 C29 C28 121.1(6) . .
C30 C29 H29 119.5 . .
C28 C29 H29 119.5 . .
C29 C30 C25 120.7(6) . .
C29 C30 H30 119.7 . .
C25 C30 H30 119.7 . .
C36 C31 C32 116.9(4) . .
C36 C31 C24 122.1(3) . .
C32 C31 C24 120.8(4) . .
C33 C32 C31 121.8(4) . .
C33 C32 H32 119.1 . .
C31 C32 H32 119.1 . .
C32 C33 C34 119.7(4) . .
C32 C33 H33 120.1 . .
C34 C33 H33 120.1 . .
C35 C34 C33 119.9(5) . .
C35 C34 H34 120.0 . .
C33 C34 H34 120.0 . .
C36 C35 C34 118.9(4) . .
C36 C35 H35 120.6 . .
C34 C35 H35 120.6 . .
C35 C36 C31 122.7(4) . .
C35 C36 H36 118.6 . .
C31 C36 H36 118.6 . .
O17 Mg2 O13 89.16(11) . 4_565
O17 Mg2 O15 179.05(13) . .
O13 Mg2 O15 89.90(11) 4_565 .
O17 Mg2 O11 87.68(11) . .
O13 Mg2 O11 173.04(11) 4_565 .
O15 Mg2 O11 93.26(11) . .
O17 Mg2 O16 88.98(13) . .
O13 Mg2 O16 95.77(11) 4_565 .
O15 Mg2 O16 91.12(12) . .
O11 Mg2 O16 90.37(11) . .
O17 Mg2 O14 93.03(12) . .
O13 Mg2 O14 87.96(10) 4_565 .
O15 Mg2 O14 86.94(11) . .
O11 Mg2 O14 86.02(10) . .
O16 Mg2 O14 175.80(12) . .
O12 P2 O11 114.48(13) . .
O12 P2 O13 112.47(14) . .
O11 P2 O13 112.04(14) . .
O12 P2 O10 108.28(13) . .
O11 P2 O10 101.96(13) . .
O13 P2 O10 106.69(12) . .
C37 O10 P2 125.2(2) . .
P2 O11 Mg2 131.44(14) . .
P2 O13 Mg2 129.82(13) . 3_655
Mg2 O14 H14O 112(2) . .
Mg2 O14 H14P 113(2) . .
H14O O14 H14P 105(2) . .
Mg2 O15 H15O 110(3) . .
Mg2 O15 H15P 132(3) . .
H15O O15 H15P 104(2) . .
Mg2 O16 H16O 121(3) . .
Mg2 O16 H16P 120(3) . .
H16O O16 H16P 106(2) . .
Mg2 O17 H17O 135(3) . .
Mg2 O17 H17P 113(3) . .
H17O O17 H17P 111(3) . .
C38 C37 C42 122.1(3) . .
C38 C37 O10 118.9(3) . .
C42 C37 O10 118.8(3) . .
C37 C38 C39 117.9(3) . .
C37 C38 C43 119.3(3) . .
C39 C38 C43 122.6(3) . .
C40 C39 C38 122.9(4) . .
C40 C39 H39 118.5 . .
C38 C39 H39 118.5 . .
C39 C40 C41 117.1(4) . .
C39 C40 C56 122.8(4) . .
C41 C40 C56 119.6(4) . .
C39 C40 C56' 122.0(7) . .
C41 C40 C56' 115.1(8) . .
C42 C41 C40 122.1(4) . .
C42 C41 H41 118.9 . .
C40 C41 H41 118.9 . .
C37 C42 C41 117.8(3) . .
C37 C42 C60 119.2(3) . .
C41 C42 C60 123.0(3) . .
C44 C43 C38 110.9(3) . .
C44 C43 C50 114.4(3) . .
C38 C43 C50 112.1(3) . .
C44 C43 H43 106.3 . .
C38 C43 H43 106.3 . .
C50 C43 H43 106.3 . .
C49 C44 C45 118.1(4) . .
C49 C44 C43 123.6(4) . .
C45 C44 C43 118.3(3) . .
C44 C45 C46 120.7(4) . .
C44 C45 H45 119.6 . .
C46 C45 H45 119.6 . .
C47 C46 C45 119.9(4) . .
C47 C46 H46 120.0 . .
C45 C46 H46 120.0 . .
C46 C47 C48 118.3(4) . .
C46 C47 H47 120.8 . .
C48 C47 H47 120.8 . .
C49 C48 C47 120.8(4) . .
C49 C48 H48 119.6 . .
C47 C48 H48 119.6 . .
C48 C49 C44 122.1(4) . .
C48 C49 H49 119.0 . .
C44 C49 H49 119.0 . .
C51 C50 C55 118.4(4) . .
C51 C50 C43 123.1(4) . .
C55 C50 C43 118.5(3) . .
C52 C51 C50 120.9(5) . .
C52 C51 H51 119.6 . .
C50 C51 H51 119.6 . .
C53 C52 C51 120.3(5) . .
C53 C52 H52 119.8 . .
C51 C52 H52 119.8 . .
C52 C53 C54 119.9(5) . .
C52 C53 H53 120.0 . .
C54 C53 H53 120.0 . .
C55 C54 C53 120.0(5) . .
C55 C54 H54 120.0 . .
C53 C54 H54 120.0 . .
C54 C55 C50 120.6(4) . .
C54 C55 H55 119.7 . .
C50 C55 H55 119.7 . .
C58 C56 C57 108.5(7) . .
C58 C56 C59 108.7(6) . .
C57 C56 C59 107.7(6) . .
C58 C56 C40 112.5(5) . .
C57 C56 C40 112.4(8) . .
C59 C56 C40 106.8(6) . .
C56 C57 H57A 109.5 . .
C56 C57 H57B 109.5 . .
H57A C57 H57B 109.5 . .
C56 C57 H57C 109.5 . .
H57A C57 H57C 109.5 . .
H57B C57 H57C 109.5 . .
C56 C58 H58A 109.5 . .
C56 C58 H58B 109.5 . .
H58A C58 H58B 109.5 . .
C56 C58 H58C 109.5 . .
H58A C58 H58C 109.5 . .
H58B C58 H58C 109.5 . .
C56 C59 H59A 109.5 . .
C56 C59 H59B 109.5 . .
H59A C59 H59B 109.5 . .
C56 C59 H59C 109.5 . .
H59A C59 H59C 109.5 . .
H59B C59 H59C 109.5 . .
C59' C56' C57' 107.6(12) . .
C59' C56' C58' 107.4(12) . .
C57' C56' C58' 107.4(12) . .
C59' C56' C40 122.3(15) . .
C57' C56' C40 105(2) . .
C58' C56' C40 106.4(13) . .
C56' C57' H57D 109.5 . .
C56' C57' H57E 109.5 . .
H57D C57' H57E 109.5 . .
C56' C57' H57F 109.5 . .
H57D C57' H57F 109.5 . .
H57E C57' H57F 109.5 . .
C56' C58' H58D 109.5 . .
C56' C58' H58E 109.5 . .
H58D C58' H58E 109.5 . .
C56' C58' H58F 109.5 . .
H58D C58' H58F 109.5 . .
H58E C58' H58F 109.5 . .
C56' C59' H59D 109.5 . .
C56' C59' H59E 109.5 . .
H59D C59' H59E 109.5 . .
C56' C59' H59F 109.5 . .
H59D C59' H59F 109.5 . .
H59E C59' H59F 109.5 . .
C67 C60 C61 112.7(3) . .
C67 C60 C42 113.0(3) . .
C61 C60 C42 112.2(3) . .
C67 C60 H60 106.1 . .
C61 C60 H60 106.1 . .
C42 C60 H60 106.1 . .
C62 C61 C66 118.7(4) . .
C62 C61 C60 119.4(3) . .
C66 C61 C60 121.7(4) . .
C61 C62 C63 120.9(4) . .
C61 C62 H62 119.6 . .
C63 C62 H62 119.6 . .
C64 C63 C62 120.1(4) . .
C64 C63 H63 120.0 . .
C62 C63 H63 120.0 . .
C65 C64 C63 119.3(4) . .
C65 C64 H64 120.3 . .
C63 C64 H64 120.3 . .
C64 C65 C66 121.2(4) . .
C64 C65 H65 119.4 . .
C66 C65 H65 119.4 . .
C65 C66 C61 119.8(4) . .
C65 C66 H66 120.1 . .
C61 C66 H66 120.1 . .
C68 C67 C72 118.4(5) . .
C68 C67 C60 122.4(4) . .
C72 C67 C60 119.2(4) . .
C67 C68 C69 120.8(6) . .
C67 C68 H68 119.6 . .
C69 C68 H68 119.6 . .
C68 C69 C70 119.7(6) . .
C68 C69 H69 120.2 . .
C70 C69 H69 120.2 . .
C71 C70 C69 118.5(6) . .
C71 C70 H70 120.7 . .
C69 C70 H70 120.7 . .
C72 C71 C70 121.1(6) . .
C72 C71 H71 119.5 . .
C70 C71 H71 119.5 . .
C71 C72 C67 121.4(5) . .
C71 C72 H72 119.3 . .
C67 C72 H72 119.3 . .
O19 Mg3 O19 177.74(18) 4_565 3_655
O19 Mg3 O19 89.978(4) 4_565 2_665
O19 Mg3 O19 89.978(4) 3_655 2_665
O19 Mg3 O19 89.979(4) 4_565 .
O19 Mg3 O19 89.977(4) 3_655 .
O19 Mg3 O19 177.74(18) 2_665 .
O19 Mg3 O18 88.87(9) 4_565 .
O19 Mg3 O18 88.87(9) 3_655 .
O19 Mg3 O18 88.87(9) 2_665 .
O19 Mg3 O18 88.87(9) . .
O19 Mg3 Cl1 91.13(9) 4_565 .
O19 Mg3 Cl1 91.13(9) 3_655 .
O19 Mg3 Cl1 91.13(9) 2_665 .
O19 Mg3 Cl1 91.13(9) . .
O18 Mg3 Cl1 180.0 . .
Mg3 O18 H18O 123.1(9) . .
Mg3 O19 H19P 121(2) . .
Mg3 O19 H19O 120(2) . .
H19P O19 H19O 104(2) . .
H20O O20 H20P 88(4) . .

loop_
_geom_bond_atom_site_label_1
_geom_bond_atom_site_label_2
_geom_bond_distance
_geom_bond_site_symmetry_2
Mg1 O2 2.025(3) .
Mg1 O9 2.029(3) .
Mg1 O6 2.064(3) .
Mg1 O8 2.065(3) .
Mg1 O5 2.140(3) .
Mg1 O7 2.147(3) .
P1 O3 1.505(2) .
P1 O2 1.518(3) .
P1 O4 1.527(2) .
P1 O1 1.635(2) .
O1 C1 1.404(4) .
O5 H5O 0.948(18) .
O5 H5P 0.944(18) .
O6 H6O 0.962(18) .
O6 H6P 0.945(18) .
O7 H7O 0.935(18) .
O7 H7P 0.940(18) .
O8 H8O 0.937(18) .
O8 H8P 0.928(18) .
O9 H9O 0.963(18) .
O9 H9P 0.954(18) .
C1 C2 1.377(5) .
C1 C6 1.402(5) .
C2 C3 1.393(5) .
C2 C7 1.526(5) .
C3 C4 1.397(6) .
C3 H3 0.9500 .
C4 C5 1.381(6) .
C4 C20 1.538(5) .
C5 C6 1.385(5) .
C5 H5 0.9500 .
C6 C24 1.530(5) .
C7 C14 1.524(5) .
C7 C8 1.542(5) .
C7 H7 1.0000 .
C8 C9 1.381(5) .
C8 C13 1.384(6) .
C9 C10 1.403(6) .
C9 H9 0.9500 .
C10 C11 1.372(6) .
C10 H10 0.9500 .
C11 C12 1.381(6) .
C11 H11 0.9500 .
C12 C13 1.373(6) .
C12 H12 0.9500 .
C13 H13 0.9500 .
C14 C19 1.384(6) .
C14 C15 1.401(5) .
C15 C16 1.405(6) .
C15 H15 0.9500 .
C16 C17 1.357(7) .
C16 H16 0.9500 .
C17 C18 1.391(7) .
C17 H17 0.9500 .
C18 C19 1.380(6) .
C18 H18 0.9500 .
C19 H19 0.9500 .
C20 C23 1.508(8) .
C20 C22 1.518(7) .
C20 C21 1.551(9) .
C21 H21A 0.9800 .
C21 H21B 0.9800 .
C21 H21C 0.9800 .
C22 H22A 0.9800 .
C22 H22B 0.9800 .
C22 H22C 0.9800 .
C23 H23A 0.9800 .
C23 H23B 0.9800 .
C23 H23C 0.9800 .
C24 C31 1.500(6) .
C24 C25 1.518(6) .
C24 H24 1.0000 .
C25 C30 1.373(7) .
C25 C26 1.424(6) .
C26 C27 1.367(7) .
C26 H26 0.9500 .
C27 C28 1.373(8) .
C27 H27 0.9500 .
C28 C29 1.387(10) .
C28 H28 0.9500 .
C29 C30 1.375(8) .
C29 H29 0.9500 .
C30 H30 0.9500 .
C31 C36 1.387(6) .
C31 C32 1.395(6) .
C32 C33 1.375(7) .
C32 H32 0.9500 .
C33 C34 1.391(7) .
C33 H33 0.9500 .
C34 C35 1.388(6) .
C34 H34 0.9500 .
C35 C36 1.378(6) .
C35 H35 0.9500 .
C36 H36 0.9500 .
Mg2 O17 2.026(3) .
Mg2 O13 2.038(3) 4_565
Mg2 O15 2.048(3) .
Mg2 O11 2.053(3) .
Mg2 O16 2.124(3) .
Mg2 O14 2.189(3) .
P2 O12 1.504(2) .
P2 O11 1.523(2) .
P2 O13 1.527(2) .
P2 O10 1.621(2) .
O10 C37 1.399(4) .
O14 H14O 0.943(18) .
O14 H14P 0.940(18) .
O15 H15O 0.963(18) .
O15 H15P 0.944(18) .
O16 H16O 0.932(18) .
O16 H16P 0.948(18) .
O17 H17O 0.909(18) .
O17 H17P 0.930(18) .
C37 C38 1.381(5) .
C37 C42 1.387(5) .
C38 C39 1.387(5) .
C38 C43 1.528(5) .
C39 C40 1.377(6) .
C39 H39 0.9500 .
C40 C41 1.398(6) .
C40 C56 1.545(8) .
C40 C56' 1.60(2) .
C41 C42 1.392(5) .
C41 H41 0.9500 .
C42 C60 1.517(5) .
C43 C44 1.522(6) .
C43 C50 1.528(5) .
C43 H43 1.0000 .
C44 C49 1.379(6) .
C44 C45 1.393(5) .
C45 C46 1.409(6) .
C45 H45 0.9500 .
C46 C47 1.393(6) .
C46 H46 0.9500 .
C47 C48 1.400(7) .
C47 H47 0.9500 .
C48 C49 1.366(6) .
C48 H48 0.9500 .
C49 H49 0.9500 .
C50 C51 1.383(6) .
C50 C55 1.397(6) .
C51 C52 1.373(7) .
C51 H51 0.9500 .
C52 C53 1.367(8) .
C52 H52 0.9500 .
C53 C54 1.385(8) .
C53 H53 0.9500 .
C54 C55 1.370(6) .
C54 H54 0.9500 .
C55 H55 0.9500 .
C56 C58 1.521(9) .
C56 C57 1.537(9) .
C56 C59 1.541(9) .
C57 H57A 0.9800 .
C57 H57B 0.9800 .
C57 H57C 0.9800 .
C58 H58A 0.9800 .
C58 H58B 0.9800 .
C58 H58C 0.9800 .
C59 H59A 0.9800 .
C59 H59B 0.9800 .
C59 H59C 0.9800 .
C56' C59' 1.536(14) .
C56' C57' 1.536(14) .
C56' C58' 1.538(14) .
C57' H57D 0.9800 .
C57' H57E 0.9800 .
C57' H57F 0.9800 .
C58' H58D 0.9800 .
C58' H58E 0.9800 .
C58' H58F 0.9800 .
C59' H59D 0.9800 .
C59' H59E 0.9800 .
C59' H59F 0.9800 .
C60 C67 1.515(6) .
C60 C61 1.514(5) .
C60 H60 1.0000 .
C61 C62 1.390(6) .
C61 C66 1.401(6) .
C62 C63 1.393(6) .
C62 H62 0.9500 .
C63 C64 1.391(6) .
C63 H63 0.9500 .
C64 C65 1.375(6) .
C64 H64 0.9500 .
C65 C66 1.397(6) .
C65 H65 0.9500 .
C66 H66 0.9500 .
C67 C68 1.381(6) .
C67 C72 1.405(6) .
C68 C69 1.396(9) .
C68 H68 0.9500 .
C69 C70 1.421(10) .
C69 H69 0.9500 .
C70 C71 1.382(9) .
C70 H70 0.9500 .
C71 C72 1.363(8) .
C71 H71 0.9500 .
C72 H72 0.9500 .
Cl1 Mg3 2.673(3) .
Mg3 O19 2.026(2) 4_565
Mg3 O19 2.026(2) 3_655
Mg3 O19 2.026(2) 2_665
Mg3 O19 2.026(2) .
Mg3 O18 2.131(5) .
O18 H18O 0.97(2) .
O19 H19P 0.951(18) .
O19 H19O 0.954(18) .
O20 H20O 0.956(19) .
O20 H20P 0.959(19) .

loop_
_geom_hbond_atom_site_label_D
_geom_hbond_atom_site_label_H
_geom_hbond_atom_site_label_A
_geom_hbond_distance_DH
_geom_hbond_distance_HA
_geom_hbond_distance_DA
_geom_hbond_angle_DHA
_geom_hbond_site_symmetry_A
O5 H5P O1 0.944(18) 1.94(2) 2.847(4) 159(4) .
O6 H6O O4 0.962(18) 1.83(2) 2.721(3) 152(3) .
O6 H6P O11 0.945(18) 1.805(19) 2.741(3) 170(4) .
O7 H7O Cl1 0.935(18) 2.40(2) 3.325(2) 171(3) .
O7 H7P O4 0.940(18) 1.835(18) 2.766(3) 170(3) 3_655
O8 H8O O3 0.937(18) 1.74(2) 2.643(3) 162(4) 3_655
O9 H9O O12 0.963(18) 1.645(18) 2.606(3) 176(4) .
O9 H9P O20 0.954(18) 1.91(2) 2.819(4) 158(3) 3_655
O14 H14O O11 0.943(18) 2.53(3) 3.254(3) 134(3) 4_565
O14 H14O O14 0.943(18) 2.10(3) 2.936(3) 147(3) 4_565
O14 H14P O7 0.940(18) 2.08(2) 3.001(3) 167(3) 4_565
O15 H15O O12 0.963(18) 1.80(2) 2.696(4) 153(4) 4_565
O15 H15P O20 0.944(18) 2.45(4) 2.966(4) 114(3) .
O16 H16O O10 0.932(18) 2.35(4) 2.985(4) 125(4) .
O17 H17O O17 0.909(18) 2.60(4) 3.083(4) 114(3) 4_565
O17 H17O Cl2 0.909(18) 2.26(3) 3.124(3) 159(4) .
O17 H17P O13 0.930(18) 1.76(2) 2.662(3) 161(4) .
O17 H17P O17 0.930(18) 2.57(4) 3.083(4) 115(3) 3_655
O19 H19P O2 0.951(18) 1.80(2) 2.723(3) 163(3) .
O19 H19O O3 0.954(18) 1.684(19) 2.637(3) 178(4) 3_655
O20 H20P O4 0.959(19) 1.81(3) 2.715(4) 156(5) .
